data_7102181
loop_
_publ_author_name
'Chen, Nai-Chia'
'Huang, Po-Yi'
'Lai, Chien-Chen'
'Liu, Yi-Hung'
'Wang, Yu'
'Peng, Shie-Ming'
'Chiu, Sheng-Hsien'

_publ_section_title
;
 A [2]rotaxane-based (1)H NMR spectroscopic probe for the simultaneous
 identification of physiologically important metal ions in solution.
;
_journal_issue 40
_journal_name_full 'Chemical communications (Cambridge, England)'
_journal_page_first 4122
_journal_page_last 4124
_journal_paper_doi 10.1039/b706461f
_journal_year 2007
_chemical_formula_sum 'C74.5 H78 F18 N3 Na O7 P5'
_chemical_formula_weight 1647.24
_chemical_name_systematic
;
?
;
_space_group_IT_number 2
_symmetry_cell_setting triclinic
_symmetry_space_group_name_Hall '-P 1'
_symmetry_space_group_name_H-M 'P -1'
_atom_sites_solution_hydrogens geom
_atom_sites_solution_primary direct
_atom_sites_solution_secondary difmap
_audit_creation_method SHELXL-97
_cell_angle_alpha 86.374(1)
_cell_angle_beta 82.008(1)
_cell_angle_gamma 77.480(1)
_cell_formula_units_Z 2
_cell_length_a 10.2597(2)
_cell_length_b 14.8941(2)
_cell_length_c 26.3207(4)
_cell_measurement_reflns_used 76358
_cell_measurement_temperature 200(2)
_cell_measurement_theta_max 27.
_cell_measurement_theta_min 1
_cell_volume 3885.98(11)
_computing_cell_refinement 'HKL Denzo & Scalepack (Otwinowski & Minor)'
_computing_data_collection 'COLLECT (Nonius BV)'
_computing_data_reduction 'HKL Denzo & Scalepack (Otwinowski & Minor)'
_computing_molecular_graphics SHELXTL
_computing_publication_material SHELXTL
_computing_structure_refinement 'SHELXL-97 (Sheldrick, 1997)'
_computing_structure_solution 'SHELXS-97 (Sheldrick, 1990)'
_diffrn_ambient_temperature 200(2)
_diffrn_measured_fraction_theta_full 0.999
_diffrn_measured_fraction_theta_max 0.999
_diffrn_measurement_device_type 'Nonius KappaCCD'
_diffrn_measurement_method CCD
_diffrn_radiation_monochromator graphite
_diffrn_radiation_source 'fine-focus sealed tube'
_diffrn_radiation_type MoK\a
_diffrn_radiation_wavelength 0.71073
_diffrn_reflns_av_R_equivalents 0.0319
_diffrn_reflns_av_sigmaI/netI 0.0498
_diffrn_reflns_limit_h_max 12
_diffrn_reflns_limit_h_min -12
_diffrn_reflns_limit_k_max 17
_diffrn_reflns_limit_k_min -17
_diffrn_reflns_limit_l_max 31
_diffrn_reflns_limit_l_min -30
_diffrn_reflns_number 24690
_diffrn_reflns_theta_full 25.00
_diffrn_reflns_theta_max 25.00
_diffrn_reflns_theta_min 1.40
_exptl_absorpt_coefficient_mu 0.221
_exptl_absorpt_correction_T_max 0.976
_exptl_absorpt_correction_T_min 0.929
_exptl_absorpt_correction_type multi-scan
_exptl_absorpt_process_details
;
multi-scan from symmetry-related measurements
Sortav (Blessing 1995)
;
_exptl_crystal_colour colourless
_exptl_crystal_density_diffrn 1.408
_exptl_crystal_density_method 'not measured'
_exptl_crystal_description plate
_exptl_crystal_F_000 1700
_exptl_crystal_size_max 0.20
_exptl_crystal_size_mid 0.15
_exptl_crystal_size_min 0.10
_refine_diff_density_max 1.522
_refine_diff_density_min -1.394
_refine_diff_density_rms 0.135
_refine_ls_extinction_coef 0.0094(17)
_refine_ls_extinction_expression Fc^*^=kFc[1+0.001xFc^2^\l^3^/sin(2\q)]^-1/4^
_refine_ls_extinction_method SHELXL
_refine_ls_goodness_of_fit_ref 1.751
_refine_ls_hydrogen_treatment constr
_refine_ls_matrix_type full
_refine_ls_number_parameters 1030
_refine_ls_number_reflns 13666
_refine_ls_number_restraints 450
_refine_ls_restrained_S_all 1.912
_refine_ls_R_factor_all 0.1548
_refine_ls_R_factor_gt 0.1196
_refine_ls_shift/su_max 0.078
_refine_ls_shift/su_mean 0.003
_refine_ls_structure_factor_coef Fsqd
_refine_ls_weighting_details 'calc w=1/[\s^2^(Fo^2^)+(0.1000P)^2^+3.6000P] where P=(Fo^2^+2Fc^2^)/3'
_refine_ls_weighting_scheme calc
_refine_ls_wR_factor_gt 0.3203
_refine_ls_wR_factor_ref 0.3381
_reflns_number_gt 9212
_reflns_number_total 13666
_reflns_threshold_expression >2sigma(I)
_cod_data_source_file b706461f.txt
_cod_data_source_block ic12642
_cod_depositor_comments
;
The following automatic conversions were performed:
'_symmetry_cell_setting' value 'Triclinic' changed to 'triclinic'
according to '/home/saulius/struct/CIF-dictionaries/cif_core.dic'
dictionary named 'cif_core.dic' version 2.4.1 from 2010-06-29.

Automatic conversion script
Id: cif_fix_enum 1527 2010-12-29 10:47:43Z saulius 
;
_cod_original_sg_symbol_H-M P-1
_cod_original_formula_sum 'C74.50 H78 F18 N3 Na O7 P5'
_cod_database_code 7102181

loop_
_symmetry_equiv_pos_as_xyz
'x, y, z'
'-x, -y, -z'

loop_
_atom_site_label
_atom_site_type_symbol
_atom_site_fract_x
_atom_site_fract_y
_atom_site_fract_z
_atom_site_U_iso_or_equiv
_atom_site_adp_type
_atom_site_occupancy
_atom_site_symmetry_multiplicity
_atom_site_calc_flag
_atom_site_refinement_flags
_atom_site_disorder_assembly
_atom_site_disorder_group
Na1 Na 0.5427(3) 0.98315(16) -0.16960(9) 0.0447(6) Uani 1 1 d . . .
P1 P 0.84415(18) 0.55743(11) -0.16168(6) 0.0409(4) Uani 1 1 d . . .
P2 P 0.31303(16) 1.22971(10) -0.37787(6) 0.0342(4) Uani 1 1 d . . .
O1 O 0.3163(5) 1.0849(3) -0.16024(18) 0.0583(13) Uani 1 1 d . . .
O2 O 0.3274(5) 0.7806(4) -0.3430(2) 0.0630(14) Uani 1 1 d . . .
O3 O 0.5629(5) 0.7415(3) -0.42035(19) 0.0598(13) Uani 1 1 d . . .
O4 O 0.8026(5) 0.7330(4) -0.38492(18) 0.0643(14) Uani 1 1 d . . .
O5 O 0.7830(5) 1.0208(4) -0.1941(2) 0.0623(13) Uani 1 1 d . . .
O6 O 0.5487(6) 1.1278(3) -0.1387(2) 0.0628(14) Uani 1 1 d . . .
N1 N 0.5812(5) 0.8350(3) -0.20827(18) 0.0355(11) Uani 1 1 d . . .
N2 N 0.5253(5) 0.9985(3) -0.25912(18) 0.0383(12) Uani 1 1 d . . .
N3 N 0.5024(8) 0.9232(5) -0.0822(3) 0.077(2) Uani 1 1 d . . .
C1 C 0.1951(9) 1.0502(7) -0.1533(3) 0.079(3) Uani 1 1 d . . .
H1A H 0.1178 1.1005 -0.1595 0.094 Uiso 1 1 calc R . .
H1B H 0.1788 1.0262 -0.1175 0.094 Uiso 1 1 calc R . .
C2 C 0.2080(7) 0.9751(6) -0.1898(3) 0.063(2) Uani 1 1 d . . .
C3 C 0.2365(8) 0.8833(7) -0.1739(3) 0.075(2) Uani 1 1 d . . .
H3A H 0.2436 0.8683 -0.1386 0.090 Uiso 1 1 calc R . .
C4 C 0.2546(8) 0.8137(6) -0.2071(3) 0.064(2) Uani 1 1 d . . .
H4A H 0.2764 0.7516 -0.1948 0.077 Uiso 1 1 calc R . .
C5 C 0.2416(6) 0.8328(5) -0.2587(3) 0.0574(19) Uani 1 1 d . . .
C6 C 0.2109(7) 0.9245(5) -0.2753(3) 0.0586(19) Uani 1 1 d . . .
H6A H 0.2002 0.9391 -0.3103 0.070 Uiso 1 1 calc R . .
C7 C 0.1955(7) 0.9945(6) -0.2417(3) 0.061(2) Uani 1 1 d . . .
H7A H 0.1762 1.0566 -0.2540 0.073 Uiso 1 1 calc R . .
C8 C 0.2616(7) 0.7565(5) -0.2950(3) 0.062(2) Uani 1 1 d . . .
H8A H 0.3162 0.6999 -0.2806 0.075 Uiso 1 1 calc R . .
H8B H 0.1732 0.7437 -0.2995 0.075 Uiso 1 1 calc R . .
C9 C 0.3496(9) 0.7086(6) -0.3781(4) 0.075(2) Uani 1 1 d . . .
H9A H 0.2624 0.6973 -0.3853 0.090 Uiso 1 1 calc R . .
H9B H 0.4008 0.6511 -0.3633 0.090 Uiso 1 1 calc R . .
C10 C 0.4271(9) 0.7365(7) -0.4264(3) 0.073(2) Uani 1 1 d . . .
H10A H 0.4301 0.6918 -0.4531 0.088 Uiso 1 1 calc R . .
H10B H 0.3795 0.7975 -0.4386 0.088 Uiso 1 1 calc R . .
C11 C 0.6539(8) 0.6566(5) -0.4165(3) 0.061(2) Uani 1 1 d . . .
H11A H 0.6441 0.6155 -0.4432 0.073 Uiso 1 1 calc R . .
H11B H 0.6344 0.6265 -0.3825 0.073 Uiso 1 1 calc R . .
C12 C 0.7928(8) 0.6722(6) -0.4233(3) 0.067(2) Uani 1 1 d . . .
H12A H 0.8577 0.6131 -0.4198 0.081 Uiso 1 1 calc R . .
H12B H 0.8140 0.6997 -0.4578 0.081 Uiso 1 1 calc R . .
C13 C 0.9258(8) 0.7614(7) -0.3906(3) 0.076(3) Uani 1 1 d . . .
H13A H 0.9468 0.7853 -0.4260 0.091 Uiso 1 1 calc R . .
H13B H 0.9994 0.7090 -0.3834 0.091 Uiso 1 1 calc R . .
C14 C 0.9117(7) 0.8362(6) -0.3527(3) 0.062(2) Uani 1 1 d . . .
C15 C 0.9000(6) 0.8156(6) -0.3009(3) 0.0562(19) Uani 1 1 d . . .
H15A H 0.9092 0.7532 -0.2891 0.067 Uiso 1 1 calc R . .
C16 C 0.8751(7) 0.8844(5) -0.2655(3) 0.0531(18) Uani 1 1 d . . .
H16A H 0.8683 0.8683 -0.2298 0.064 Uiso 1 1 calc R . .
C17 C 0.8600(6) 0.9759(5) -0.2812(3) 0.0546(18) Uani 1 1 d . . .
C18 C 0.8736(7) 0.9976(6) -0.3335(3) 0.064(2) Uani 1 1 d . . .
H18A H 0.8645 1.0600 -0.3452 0.077 Uiso 1 1 calc R . .
C19 C 0.9004(8) 0.9288(7) -0.3684(3) 0.072(2) Uani 1 1 d . . .
H19A H 0.9115 0.9445 -0.4040 0.086 Uiso 1 1 calc R . .
C20 C 0.8321(8) 1.0515(5) -0.2440(3) 0.064(2) Uani 1 1 d . . .
H20A H 0.9158 1.0735 -0.2424 0.077 Uiso 1 1 calc R . .
H20B H 0.7646 1.1037 -0.2560 0.077 Uiso 1 1 calc R . .
C21 C 0.7847(10) 1.0819(7) -0.1548(4) 0.082(3) Uani 1 1 d . . .
H21A H 0.8692 1.1050 -0.1613 0.099 Uiso 1 1 calc R . .
H21B H 0.7836 1.0477 -0.1213 0.099 Uiso 1 1 calc R . .
C22 C 0.6664(10) 1.1626(6) -0.1521(4) 0.083(3) Uani 1 1 d . . .
H22A H 0.6741 1.2057 -0.1261 0.100 Uiso 1 1 calc R . .
H22B H 0.6639 1.1961 -0.1858 0.100 Uiso 1 1 calc R . .
C23 C 0.4285(10) 1.1976(5) -0.1400(3) 0.072(2) Uani 1 1 d . . .
H23A H 0.4250 1.2258 -0.1750 0.086 Uiso 1 1 calc R . .
H23B H 0.4269 1.2464 -0.1160 0.086 Uiso 1 1 calc R . .
C24 C 0.3131(9) 1.1540(6) -0.1250(3) 0.074(2) Uani 1 1 d . . .
H24A H 0.3168 1.1261 -0.0899 0.088 Uiso 1 1 calc R . .
H24B H 0.2282 1.2007 -0.1249 0.088 Uiso 1 1 calc R . .
C25 C 0.6078(6) 0.7540(4) -0.1818(2) 0.0381(14) Uani 1 1 d . . .
H25A H 0.6123 0.7554 -0.1460 0.046 Uiso 1 1 calc R . .
C26 C 0.6289(6) 0.6690(4) -0.2033(2) 0.0375(14) Uani 1 1 d . . .
C27 C 0.6139(6) 0.6691(4) -0.2549(2) 0.0397(14) Uani 1 1 d . . .
H27A H 0.6224 0.6126 -0.2711 0.048 Uiso 1 1 calc R . .
C28 C 0.5868(6) 0.7511(4) -0.2825(2) 0.0380(14) Uani 1 1 d . . .
H28A H 0.5773 0.7511 -0.3179 0.046 Uiso 1 1 calc R . .
C29 C 0.5735(5) 0.8330(4) -0.2588(2) 0.0340(13) Uani 1 1 d . . .
C30 C 0.5489(5) 0.9234(4) -0.2873(2) 0.0329(13) Uani 1 1 d . . .
C31 C 0.5533(6) 0.9297(4) -0.3401(2) 0.0374(14) Uani 1 1 d . . .
H31A H 0.5721 0.8758 -0.3596 0.045 Uiso 1 1 calc R . .
C32 C 0.5297(6) 1.0163(4) -0.3643(2) 0.0411(14) Uani 1 1 d . . .
H32A H 0.5322 1.0218 -0.4006 0.049 Uiso 1 1 calc R . .
C33 C 0.5026(6) 1.0945(4) -0.3358(2) 0.0361(13) Uani 1 1 d . . .
C34 C 0.5023(6) 1.0813(4) -0.2829(2) 0.0384(14) Uani 1 1 d . . .
H34A H 0.4846 1.1342 -0.2626 0.046 Uiso 1 1 calc R . .
C35 C 0.6680(7) 0.5810(4) -0.1718(2) 0.0437(15) Uani 1 1 d . . .
H35A H 0.6507 0.5289 -0.1895 0.052 Uiso 1 1 calc R . .
H35B H 0.6110 0.5858 -0.1380 0.052 Uiso 1 1 calc R . .
C36 C 0.4790(6) 1.1910(4) -0.3597(2) 0.0402(14) Uani 1 1 d . . .
H36A H 0.5460 1.1927 -0.3905 0.048 Uiso 1 1 calc R . .
H36B H 0.4937 1.2340 -0.3350 0.048 Uiso 1 1 calc R . .
C37 C 0.9526(7) 0.5418(4) -0.2216(2) 0.0434(15) Uani 1 1 d . . .
C38 C 1.0859(8) 0.5504(5) -0.2242(3) 0.0547(18) Uani 1 1 d . . .
H38A H 1.1178 0.5678 -0.1948 0.066 Uiso 1 1 calc R . .
C39 C 1.1716(9) 0.5335(5) -0.2694(4) 0.067(2) Uani 1 1 d . . .
H39A H 1.2632 0.5376 -0.2708 0.081 Uiso 1 1 calc R . .
C40 C 1.1257(10) 0.5111(5) -0.3119(3) 0.069(2) Uani 1 1 d . . .
H40A H 1.1847 0.5018 -0.3432 0.083 Uiso 1 1 calc R . .
C41 C 0.9934(9) 0.5016(5) -0.3102(3) 0.064(2) Uani 1 1 d . . .
H41 H 0.9621 0.4857 -0.3400 0.077 Uiso 1 1 calc R . .
C42 C 0.9072(8) 0.5157(4) -0.2645(3) 0.0500(17) Uani 1 1 d . . .
H42A H 0.8173 0.5075 -0.2626 0.060 Uiso 1 1 calc R . .
C43 C 0.8845(9) 0.4557(5) -0.1216(3) 0.0564(19) Uani 1 1 d . . .
C44 C 1.0079(9) 0.4380(6) -0.1025(3) 0.082(3) Uani 1 1 d . . .
H44A H 1.0655 0.4805 -0.1101 0.099 Uiso 1 1 calc R . .
C45 C 1.0474(12) 0.3610(8) -0.0729(4) 0.101(4) Uani 1 1 d . . .
H45A H 1.1305 0.3510 -0.0592 0.122 Uiso 1 1 calc R . .
C46 C 0.9697(15) 0.3005(7) -0.0635(4) 0.104(3) Uani 1 1 d U . .
H46A H 1.0004 0.2455 -0.0444 0.125 Uiso 1 1 calc R . .
C47 C 0.8440(15) 0.3144(7) -0.0807(4) 0.110(3) Uani 1 1 d U . .
H47A H 0.7885 0.2707 -0.0726 0.132 Uiso 1 1 calc R . .
C48 C 0.8010(13) 0.3957(6) -0.1106(3) 0.098(3) Uani 1 1 d U . .
H48A H 0.7156 0.4079 -0.1227 0.118 Uiso 1 1 calc R . .
C49 C 0.8679(7) 0.6529(4) -0.1287(3) 0.0461(16) Uani 1 1 d . . .
C50 C 0.8157(8) 0.6596(5) -0.0770(3) 0.0588(19) Uani 1 1 d . . .
H50A H 0.7815 0.6103 -0.0593 0.071 Uiso 1 1 calc R . .
C51 C 0.8141(10) 0.7382(6) -0.0518(3) 0.074(3) Uani 1 1 d . . .
H51A H 0.7778 0.7434 -0.0166 0.089 Uiso 1 1 calc R . .
C52 C 0.8644(9) 0.8085(6) -0.0772(4) 0.075(3) Uani 1 1 d . . .
H52A H 0.8615 0.8628 -0.0596 0.090 Uiso 1 1 calc R . .
C53 C 0.9190(8) 0.8021(5) -0.1278(4) 0.067(2) Uani 1 1 d . . .
H53A H 0.9563 0.8508 -0.1447 0.080 Uiso 1 1 calc R . .
C54 C 0.9196(7) 0.7246(5) -0.1541(3) 0.0541(18) Uani 1 1 d . . .
H54A H 0.9553 0.7204 -0.1894 0.065 Uiso 1 1 calc R . .
C55 C 0.2834(6) 1.1484(4) -0.4201(2) 0.0398(14) Uani 1 1 d . . .
C56 C 0.3276(7) 1.1582(5) -0.4721(3) 0.0519(17) Uani 1 1 d . . .
H56A H 0.3665 1.2089 -0.4848 0.062 Uiso 1 1 calc R . .
C57 C 0.3144(10) 1.0938(6) -0.5047(3) 0.075(2) Uani 1 1 d . . .
H57A H 0.3442 1.0998 -0.5403 0.090 Uiso 1 1 calc R . .
C58 C 0.2581(9) 1.0202(6) -0.4862(4) 0.072(2) Uani 1 1 d . . .
H58A H 0.2485 0.9762 -0.5092 0.087 Uiso 1 1 calc R . .
C59 C 0.2166(8) 1.0101(5) -0.4357(3) 0.0588(19) Uani 1 1 d . . .
H59A H 0.1791 0.9587 -0.4233 0.071 Uiso 1 1 calc R . .
C60 C 0.2281(7) 1.0740(4) -0.4018(3) 0.0462(16) Uani 1 1 d . . .
H60A H 0.1984 1.0669 -0.3662 0.055 Uiso 1 1 calc R . .
C61 C 0.3044(7) 1.3398(4) -0.4109(2) 0.0387(14) Uani 1 1 d . . .
C62 C 0.1884(8) 1.3804(5) -0.4318(3) 0.0536(18) Uani 1 1 d . . .
H62A H 0.1158 1.3496 -0.4299 0.064 Uiso 1 1 calc R . .
C63 C 0.1798(10) 1.4681(5) -0.4558(3) 0.071(2) Uani 1 1 d . . .
H63A H 0.1006 1.4977 -0.4701 0.085 Uiso 1 1 calc R . .
C64 C 0.2864(12) 1.5106(5) -0.4586(3) 0.073(3) Uani 1 1 d . . .
H64A H 0.2805 1.5700 -0.4749 0.087 Uiso 1 1 calc R . .
C65 C 0.3981(11) 1.4702(5) -0.4390(3) 0.073(2) Uani 1 1 d . . .
H65A H 0.4710 1.5008 -0.4418 0.088 Uiso 1 1 calc R . .
C66 C 0.4101(8) 1.3848(5) -0.4147(3) 0.0563(19) Uani 1 1 d . . .
H66A H 0.4903 1.3569 -0.4007 0.068 Uiso 1 1 calc R . .
C67 C 0.1880(6) 1.2435(4) -0.3225(2) 0.0364(13) Uani 1 1 d . . .
C68 C 0.2178(7) 1.2693(4) -0.2765(2) 0.0440(15) Uani 1 1 d . . .
H68A H 0.3069 1.2742 -0.2729 0.053 Uiso 1 1 calc R . .
C69 C 0.1154(8) 1.2878(5) -0.2356(3) 0.0556(19) Uani 1 1 d . . .
H69A H 0.1353 1.3048 -0.2038 0.067 Uiso 1 1 calc R . .
C70 C -0.0121(8) 1.2820(5) -0.2404(3) 0.061(2) Uani 1 1 d . . .
H70A H -0.0801 1.2941 -0.2119 0.073 Uiso 1 1 calc R . .
C71 C -0.0445(7) 1.2588(5) -0.2865(3) 0.0565(19) Uani 1 1 d . . .
H71A H -0.1347 1.2564 -0.2898 0.068 Uiso 1 1 calc R . .
C72 C 0.0549(6) 1.2392(4) -0.3277(3) 0.0458(15) Uani 1 1 d . . .
H72A H 0.0336 1.2228 -0.3594 0.055 Uiso 1 1 calc R . .
C73 C 0.4660(9) 0.9027(5) -0.0418(3) 0.063(2) Uani 1 1 d . . .
C74 C 0.4185(11) 0.8760(7) 0.0100(3) 0.093(3) Uani 1 1 d . . .
H74A H 0.3241 0.9069 0.0187 0.140 Uiso 1 1 calc R . .
H74B H 0.4731 0.8939 0.0338 0.140 Uiso 1 1 calc R . .
H74C H 0.4261 0.8092 0.0126 0.140 Uiso 1 1 calc R . .
P3 P 0.0000 0.0000 0.0000 0.0596(8) Uani 1 2 d SU . .
F1 F 0.1206(6) 0.0502(4) -0.01536(19) 0.0972(17) Uani 1 1 d U . .
F2 F 0.0604(7) -0.0344(6) 0.0502(2) 0.126(2) Uani 1 1 d U . .
F3 F -0.0844(7) 0.0829(5) 0.0314(3) 0.128(2) Uani 1 1 d U . .
P4 P 0.1707(2) -0.22868(18) 0.45674(8) 0.0684(6) Uani 1 1 d DU A 1
F4 F 0.0614(9) -0.2811(8) 0.4616(4) 0.183(3) Uani 1 1 d DU A 1
F5 F 0.2777(8) -0.1713(6) 0.4512(3) 0.167(3) Uani 1 1 d DU A 1
F6 F 0.1564(7) -0.2238(7) 0.5145(2) 0.164(3) Uani 1 1 d DU A 1
F7 F 0.2890(8) -0.3076(7) 0.4559(3) 0.181(3) Uani 1 1 d DU A 1
F8 F 0.1946(8) -0.2314(7) 0.3975(3) 0.155(3) Uani 1 1 d DU A 1
F9 F 0.0588(11) -0.1508(8) 0.4555(4) 0.232(4) Uani 1 1 d DU A 1
P5 P -0.5539(6) 0.6085(4) 0.2600(2) 0.1668(18) Uani 1 1 d DU . .
F10 F -0.4692(12) 0.5929(8) 0.3055(4) 0.213(4) Uani 1 1 d DU . .
F11 F -0.6459(6) 0.6188(4) 0.2198(3) 0.120(2) Uani 1 1 d DU . .
F12 F -0.5990(7) 0.7045(4) 0.2762(3) 0.133(2) Uani 1 1 d DU . .
F13 F -0.4322(7) 0.6258(6) 0.2278(3) 0.147(2) Uani 1 1 d DU . .
F14 F -0.4924(11) 0.5068(6) 0.2481(5) 0.203(3) Uani 1 1 d DU . .
F15 F -0.6408(11) 0.5644(6) 0.2963(4) 0.192(3) Uani 1 1 d DU . .
P6 P 1.5365(15) 0.5915(10) 0.0238(5) 0.224(4) Uani 0.50 1 d PDU . 1
F16 F 1.425(2) 0.5383(15) 0.0145(8) 0.226(5) Uani 0.50 1 d PDU . 1
F17 F 1.6311(18) 0.6416(13) 0.0355(6) 0.171(5) Uani 0.50 1 d PDU B 1
F18 F 1.519(2) 0.5422(14) 0.0759(6) 0.210(6) Uani 0.50 1 d PDU C 1
F19 F 1.649(2) 0.5211(14) 0.0010(8) 0.229(5) Uani 0.50 1 d PDU . 1
F20 F 1.532(2) 0.6352(14) -0.0302(6) 0.216(6) Uani 0.50 1 d PDU D 1
F21 F 1.431(2) 0.6671(12) 0.0433(7) 0.206(6) Uani 0.50 1 d PDU E 1
O7 O 1.238(2) 0.6435(15) -0.0896(10) 0.190(10) Uani 0.50 1 d PDU . .
H7 H 1.1545 0.6618 -0.0838 0.228 Uiso 0.50 1 calc PR . .
C75 C 1.294(3) 0.6919(17) -0.0676(12) 0.184(11) Uani 0.50 1 d PDU . .
H75A H 1.2677 0.6860 -0.0304 0.275 Uiso 0.50 1 calc PR . .
H75B H 1.2657 0.7562 -0.0791 0.275 Uiso 0.50 1 calc PR . .
H75C H 1.3915 0.6721 -0.0755 0.275 Uiso 0.50 1 calc PR . .
O8 O -0.785(2) 0.5547(10) 0.3844(8) 0.168(9) Uani 0.50 1 d P . .
H8 H -0.7272 0.5300 0.3828 0.252 Uiso 0.50 1 d PR . .
H9 H -0.7832 0.6037 0.3978 0.252 Uiso 0.50 1 d PR . .

loop_
_atom_site_aniso_label
_atom_site_aniso_U_11
_atom_site_aniso_U_22
_atom_site_aniso_U_33
_atom_site_aniso_U_23
_atom_site_aniso_U_13
_atom_site_aniso_U_12
Na1 0.0575(16) 0.0372(13) 0.0400(13) -0.0035(10) -0.0083(11) -0.0090(12)
P1 0.0530(10) 0.0305(8) 0.0378(9) 0.0000(6) -0.0098(7) -0.0036(7)
P2 0.0365(9) 0.0304(8) 0.0357(8) 0.0009(6) -0.0051(6) -0.0073(6)
O1 0.055(3) 0.065(3) 0.050(3) -0.015(2) 0.001(2) -0.002(2)
O2 0.051(3) 0.070(3) 0.074(3) -0.009(3) -0.015(3) -0.022(3)
O3 0.059(3) 0.063(3) 0.061(3) -0.013(2) -0.010(2) -0.014(3)
O4 0.042(3) 0.097(4) 0.051(3) -0.018(3) 0.002(2) -0.010(3)
O5 0.064(3) 0.064(3) 0.066(3) 0.001(3) -0.024(3) -0.021(3)
O6 0.079(4) 0.046(3) 0.068(3) -0.011(2) -0.020(3) -0.013(3)
N1 0.027(3) 0.037(3) 0.042(3) -0.002(2) -0.004(2) -0.005(2)
N2 0.035(3) 0.040(3) 0.039(3) -0.002(2) -0.007(2) -0.003(2)
N3 0.099(6) 0.070(5) 0.056(4) 0.007(4) -0.009(4) -0.011(4)
C1 0.059(5) 0.100(7) 0.069(5) -0.014(5) 0.014(4) -0.011(5)
C2 0.035(4) 0.078(6) 0.073(5) -0.006(4) 0.009(4) -0.016(4)
C3 0.057(5) 0.103(7) 0.064(5) 0.016(5) 0.003(4) -0.024(5)
C4 0.054(5) 0.066(5) 0.069(5) 0.013(4) 0.000(4) -0.018(4)
C5 0.027(3) 0.065(5) 0.082(6) 0.005(4) -0.002(3) -0.020(3)
C6 0.043(4) 0.065(5) 0.068(5) 0.005(4) -0.011(3) -0.012(4)
C7 0.040(4) 0.064(5) 0.075(6) 0.005(4) -0.004(4) -0.011(4)
C8 0.040(4) 0.062(5) 0.088(6) 0.003(4) -0.008(4) -0.020(4)
C9 0.063(5) 0.076(6) 0.095(7) -0.024(5) -0.012(5) -0.029(4)
C10 0.073(6) 0.084(6) 0.072(5) -0.012(5) -0.029(5) -0.023(5)
C11 0.073(5) 0.052(4) 0.055(4) -0.015(3) -0.011(4) -0.004(4)
C12 0.070(5) 0.074(5) 0.046(4) -0.016(4) 0.000(4) 0.011(4)
C13 0.040(4) 0.113(7) 0.067(5) -0.015(5) 0.005(4) -0.006(4)
C14 0.029(4) 0.092(6) 0.063(5) -0.002(4) 0.003(3) -0.015(4)
C15 0.031(4) 0.071(5) 0.066(5) 0.007(4) -0.005(3) -0.011(3)
C16 0.037(4) 0.065(5) 0.056(4) 0.012(4) -0.003(3) -0.013(3)
C17 0.030(3) 0.064(5) 0.073(5) 0.012(4) -0.010(3) -0.019(3)
C18 0.045(4) 0.078(6) 0.074(6) 0.023(5) -0.016(4) -0.026(4)
C19 0.042(4) 0.116(8) 0.057(5) 0.022(5) -0.003(4) -0.027(5)
C20 0.046(4) 0.065(5) 0.089(6) 0.013(4) -0.019(4) -0.026(4)
C21 0.077(6) 0.093(7) 0.092(7) -0.020(5) -0.037(5) -0.029(5)
C22 0.110(8) 0.063(5) 0.094(7) -0.015(5) -0.028(6) -0.042(6)
C23 0.099(7) 0.047(4) 0.065(5) -0.012(4) -0.013(5) 0.001(5)
C24 0.083(6) 0.067(5) 0.060(5) -0.020(4) -0.006(4) 0.012(5)
C25 0.038(3) 0.039(3) 0.038(3) -0.001(3) -0.004(3) -0.009(3)
C26 0.034(3) 0.035(3) 0.043(3) -0.002(3) -0.005(3) -0.008(3)
C27 0.037(3) 0.035(3) 0.049(4) -0.007(3) -0.010(3) -0.006(3)
C28 0.032(3) 0.041(3) 0.041(3) -0.004(3) -0.009(3) -0.003(3)
C29 0.023(3) 0.040(3) 0.039(3) -0.001(3) -0.005(2) -0.006(2)
C30 0.023(3) 0.032(3) 0.042(3) -0.002(3) -0.006(2) -0.002(2)
C31 0.032(3) 0.038(3) 0.041(3) -0.005(3) -0.003(3) -0.004(3)
C32 0.037(3) 0.048(4) 0.037(3) 0.002(3) -0.005(3) -0.005(3)
C33 0.027(3) 0.037(3) 0.045(4) 0.001(3) -0.006(3) -0.007(3)
C34 0.035(3) 0.036(3) 0.044(4) -0.003(3) -0.008(3) -0.004(3)
C35 0.050(4) 0.036(3) 0.044(4) 0.000(3) -0.004(3) -0.009(3)
C36 0.039(3) 0.038(3) 0.043(3) -0.001(3) -0.003(3) -0.007(3)
C37 0.050(4) 0.032(3) 0.044(4) 0.002(3) -0.006(3) 0.001(3)
C38 0.059(5) 0.041(4) 0.063(5) -0.002(3) -0.005(4) -0.010(3)
C39 0.063(5) 0.044(4) 0.087(6) -0.007(4) 0.015(4) -0.011(4)
C40 0.083(6) 0.044(4) 0.064(5) -0.002(4) 0.022(5) 0.002(4)
C41 0.091(6) 0.048(4) 0.044(4) -0.006(3) -0.004(4) 0.006(4)
C42 0.060(4) 0.037(3) 0.046(4) -0.005(3) -0.007(3) 0.006(3)
C43 0.087(6) 0.037(4) 0.040(4) -0.001(3) -0.007(4) -0.003(4)
C44 0.072(6) 0.077(6) 0.080(6) 0.030(5) -0.011(5) 0.016(5)
C45 0.112(9) 0.088(7) 0.079(7) 0.022(6) -0.016(6) 0.026(7)
C46 0.190(9) 0.058(5) 0.072(5) 0.011(4) -0.051(6) -0.025(6)
C47 0.203(9) 0.062(5) 0.087(6) 0.016(4) -0.057(6) -0.059(6)
C48 0.184(9) 0.062(4) 0.072(5) 0.021(4) -0.066(5) -0.052(5)
C49 0.048(4) 0.040(4) 0.050(4) -0.002(3) -0.019(3) 0.000(3)
C50 0.073(5) 0.055(4) 0.048(4) -0.008(3) -0.024(4) -0.002(4)
C51 0.099(7) 0.069(6) 0.054(5) -0.019(4) -0.030(5) 0.001(5)
C52 0.080(6) 0.058(5) 0.095(7) -0.029(5) -0.048(5) -0.001(4)
C53 0.065(5) 0.050(4) 0.092(6) -0.011(4) -0.031(5) -0.014(4)
C54 0.058(4) 0.040(4) 0.064(5) -0.003(3) -0.017(4) -0.004(3)
C55 0.039(3) 0.034(3) 0.045(4) -0.004(3) -0.008(3) -0.003(3)
C56 0.068(5) 0.044(4) 0.044(4) -0.008(3) -0.003(3) -0.012(3)
C57 0.108(7) 0.063(5) 0.048(4) -0.017(4) -0.004(4) -0.007(5)
C58 0.086(6) 0.055(5) 0.081(6) -0.026(4) -0.017(5) -0.016(4)
C59 0.057(5) 0.042(4) 0.080(6) -0.014(4) -0.010(4) -0.014(3)
C60 0.047(4) 0.038(3) 0.053(4) -0.003(3) -0.006(3) -0.010(3)
C61 0.052(4) 0.031(3) 0.030(3) 0.000(2) -0.001(3) -0.005(3)
C62 0.071(5) 0.040(4) 0.049(4) 0.001(3) -0.018(4) -0.005(3)
C63 0.103(7) 0.048(4) 0.051(4) 0.002(4) -0.021(4) 0.013(5)
C64 0.126(8) 0.038(4) 0.053(5) 0.007(3) -0.004(5) -0.018(5)
C65 0.105(7) 0.048(4) 0.065(5) 0.007(4) 0.010(5) -0.028(5)
C66 0.063(5) 0.041(4) 0.061(4) 0.004(3) 0.007(4) -0.012(3)
C67 0.038(3) 0.029(3) 0.040(3) 0.000(2) -0.002(3) -0.005(3)
C68 0.050(4) 0.039(3) 0.042(4) 0.000(3) -0.008(3) -0.006(3)
C69 0.076(5) 0.041(4) 0.042(4) -0.004(3) 0.001(4) 0.001(4)
C70 0.064(5) 0.042(4) 0.064(5) 0.004(3) 0.022(4) -0.006(4)
C71 0.042(4) 0.043(4) 0.078(5) -0.004(4) 0.010(4) -0.006(3)
C72 0.038(4) 0.040(4) 0.058(4) -0.003(3) -0.004(3) -0.008(3)
C73 0.083(6) 0.057(5) 0.049(5) 0.007(4) -0.018(4) -0.015(4)
C74 0.115(8) 0.107(8) 0.056(5) 0.015(5) -0.007(5) -0.025(6)
P3 0.079(2) 0.0678(18) 0.0409(14) -0.0117(13) -0.0031(13) -0.0340(16)
F1 0.109(4) 0.129(4) 0.074(3) -0.022(3) 0.005(3) -0.075(4)
F2 0.119(5) 0.191(6) 0.083(4) 0.032(4) -0.035(3) -0.061(4)
F3 0.125(5) 0.119(5) 0.144(5) -0.065(4) 0.029(4) -0.046(4)
P4 0.0472(12) 0.0945(17) 0.0614(13) 0.0149(11) -0.0113(10) -0.0122(11)
F4 0.150(6) 0.249(7) 0.183(6) -0.037(6) 0.020(5) -0.129(5)
F5 0.163(6) 0.203(6) 0.151(5) -0.071(5) 0.066(5) -0.109(5)
F6 0.108(5) 0.304(8) 0.079(4) -0.013(5) 0.013(3) -0.060(5)
F7 0.146(6) 0.203(7) 0.143(6) 0.039(5) 0.012(5) 0.046(5)
F8 0.147(6) 0.227(7) 0.094(4) 0.005(5) -0.022(4) -0.046(5)
F9 0.171(7) 0.252(8) 0.210(7) 0.022(7) 0.011(6) 0.060(7)
P5 0.151(4) 0.146(4) 0.226(5) -0.023(4) -0.060(4) -0.054(3)
F10 0.201(7) 0.212(7) 0.228(8) -0.004(7) -0.073(7) -0.023(7)
F11 0.116(4) 0.098(4) 0.169(5) -0.033(4) -0.085(4) -0.024(3)
F12 0.147(5) 0.087(4) 0.187(6) -0.056(4) -0.061(4) -0.035(4)
F13 0.095(4) 0.162(6) 0.195(6) -0.003(5) -0.029(4) -0.047(4)
F14 0.182(7) 0.157(6) 0.285(8) -0.004(7) -0.075(7) -0.040(6)
F15 0.230(7) 0.147(6) 0.227(8) 0.015(6) -0.023(7) -0.110(6)
P6 0.245(11) 0.225(10) 0.179(8) -0.006(7) 0.054(8) -0.053(7)
F16 0.247(12) 0.227(11) 0.189(9) -0.017(9) 0.041(9) -0.063(9)
F17 0.206(12) 0.203(11) 0.126(8) -0.030(8) 0.017(9) -0.110(9)
F18 0.232(12) 0.222(12) 0.158(10) 0.002(9) 0.039(10) -0.050(10)
F19 0.247(12) 0.230(11) 0.188(9) 0.000(8) 0.055(9) -0.054(9)
F20 0.239(12) 0.225(12) 0.175(10) -0.018(9) 0.051(10) -0.077(10)
F21 0.251(13) 0.187(11) 0.168(10) -0.036(9) 0.035(10) -0.053(10)
O7 0.165(17) 0.177(18) 0.27(2) 0.133(18) -0.152(15) -0.086(13)
C75 0.26(2) 0.14(2) 0.18(2) 0.117(19) -0.102(19) -0.091(18)
O8 0.26(3) 0.055(9) 0.21(2) 0.022(11) -0.104(19) -0.034(12)

loop_
_atom_type_symbol
_atom_type_description
_atom_type_scat_dispersion_real
_atom_type_scat_dispersion_imag
_atom_type_scat_source
C C 0.0033 0.0016 'International Tables Vol C Tables 4.2.6.8 and 6.1.1.4'
H H 0.0000 0.0000 'International Tables Vol C Tables 4.2.6.8 and 6.1.1.4'
N N 0.0061 0.0033 'International Tables Vol C Tables 4.2.6.8 and 6.1.1.4'
O O 0.0106 0.0060 'International Tables Vol C Tables 4.2.6.8 and 6.1.1.4'
F F 0.0171 0.0103 'International Tables Vol C Tables 4.2.6.8 and 6.1.1.4'
Na Na 0.0362 0.0249 'International Tables Vol C Tables 4.2.6.8 and 6.1.1.4'
P P 0.1023 0.0942 'International Tables Vol C Tables 4.2.6.8 and 6.1.1.4'

loop_
_geom_angle_atom_site_label_1
_geom_angle_atom_site_label_2
_geom_angle_atom_site_label_3
_geom_angle
_geom_angle_site_symmetry_1
_geom_angle_site_symmetry_3
O6 Na1 N2 109.3(2) . .
O6 Na1 N1 168.9(2) . .
N2 Na1 N1 68.22(18) . .
O6 Na1 N3 90.4(2) . .
N2 Na1 N3 156.3(2) . .
N1 Na1 N3 94.8(2) . .
O6 Na1 O1 68.90(19) . .
N2 Na1 O1 84.74(18) . .
N1 Na1 O1 120.75(19) . .
N3 Na1 O1 90.6(2) . .
O6 Na1 O5 69.20(19) . .
N2 Na1 O5 86.14(18) . .
N1 Na1 O5 99.68(18) . .
N3 Na1 O5 113.9(2) . .
O1 Na1 O5 131.03(19) . .
C49 P1 C43 108.0(3) . .
C49 P1 C37 111.4(3) . .
C43 P1 C37 108.5(3) . .
C49 P1 C35 106.8(3) . .
C43 P1 C35 110.9(3) . .
C37 P1 C35 111.1(3) . .
C67 P2 C55 110.9(3) . .
C67 P2 C36 111.1(3) . .
C55 P2 C36 108.8(3) . .
C67 P2 C61 108.1(3) . .
C55 P2 C61 109.4(3) . .
C36 P2 C61 108.5(3) . .
C24 O1 C1 112.3(6) . .
C24 O1 Na1 108.9(5) . .
C1 O1 Na1 122.7(5) . .
C8 O2 C9 111.5(6) . .
C11 O3 C10 115.8(6) . .
C13 O4 C12 113.9(6) . .
C21 O5 C20 113.5(6) . .
C21 O5 Na1 101.2(5) . .
C20 O5 Na1 123.9(4) . .
C22 O6 C23 112.6(6) . .
C22 O6 Na1 118.4(5) . .
C23 O6 Na1 115.9(5) . .
C29 N1 C25 118.0(5) . .
C29 N1 Na1 118.4(4) . .
C25 N1 Na1 123.6(4) . .
C34 N2 C30 118.7(5) . .
C34 N2 Na1 121.1(4) . .
C30 N2 Na1 120.0(4) . .
C73 N3 Na1 170.3(7) . .
O1 C1 C2 109.4(6) . .
O1 C1 H1A 109.8 . .
C2 C1 H1A 109.8 . .
O1 C1 H1B 109.8 . .
C2 C1 H1B 109.8 . .
H1A C1 H1B 108.2 . .
C3 C2 C7 117.2(8) . .
C3 C2 C1 121.4(8) . .
C7 C2 C1 121.4(8) . .
C4 C3 C2 122.2(8) . .
C4 C3 H3A 118.9 . .
C2 C3 H3A 118.9 . .
C3 C4 C5 120.7(8) . .
C3 C4 H4A 119.7 . .
C5 C4 H4A 119.7 . .
C6 C5 C4 118.0(8) . .
C6 C5 C8 121.5(7) . .
C4 C5 C8 120.5(7) . .
C7 C6 C5 121.1(8) . .
C7 C6 H6A 119.4 . .
C5 C6 H6A 119.4 . .
C6 C7 C2 120.8(8) . .
C6 C7 H7A 119.6 . .
C2 C7 H7A 119.6 . .
O2 C8 C5 110.3(6) . .
O2 C8 H8A 109.6 . .
C5 C8 H8A 109.6 . .
O2 C8 H8B 109.6 . .
C5 C8 H8B 109.6 . .
H8A C8 H8B 108.1 . .
O2 C9 C10 108.3(7) . .
O2 C9 H9A 110.0 . .
C10 C9 H9A 110.0 . .
O2 C9 H9B 110.0 . .
C10 C9 H9B 110.0 . .
H9A C9 H9B 108.4 . .
O3 C10 C9 113.1(7) . .
O3 C10 H10A 109.0 . .
C9 C10 H10A 109.0 . .
O3 C10 H10B 109.0 . .
C9 C10 H10B 109.0 . .
H10A C10 H10B 107.8 . .
O3 C11 C12 109.3(6) . .
O3 C11 H11A 109.8 . .
C12 C11 H11A 109.8 . .
O3 C11 H11B 109.8 . .
C12 C11 H11B 109.8 . .
H11A C11 H11B 108.3 . .
O4 C12 C11 108.4(6) . .
O4 C12 H12A 110.0 . .
C11 C12 H12A 110.0 . .
O4 C12 H12B 110.0 . .
C11 C12 H12B 110.0 . .
H12A C12 H12B 108.4 . .
O4 C13 C14 107.2(6) . .
O4 C13 H13A 110.3 . .
C14 C13 H13A 110.3 . .
O4 C13 H13B 110.3 . .
C14 C13 H13B 110.3 . .
H13A C13 H13B 108.5 . .
C15 C14 C19 117.5(8) . .
C15 C14 C13 120.4(8) . .
C19 C14 C13 121.9(8) . .
C14 C15 C16 121.2(8) . .
C14 C15 H15A 119.4 . .
C16 C15 H15A 119.4 . .
C17 C16 C15 121.0(7) . .
C17 C16 H16A 119.5 . .
C15 C16 H16A 119.5 . .
C16 C17 C18 118.5(8) . .
C16 C17 C20 122.2(7) . .
C18 C17 C20 119.2(7) . .
C19 C18 C17 120.1(8) . .
C19 C18 H18A 120.0 . .
C17 C18 H18A 120.0 . .
C18 C19 C14 121.7(8) . .
C18 C19 H19A 119.1 . .
C14 C19 H19A 119.1 . .
O5 C20 C17 111.1(6) . .
O5 C20 H20A 109.4 . .
C17 C20 H20A 109.4 . .
O5 C20 H20B 109.4 . .
C17 C20 H20B 109.4 . .
H20A C20 H20B 108.0 . .
O5 C21 C22 112.4(7) . .
O5 C21 H21A 109.1 . .
C22 C21 H21A 109.1 . .
O5 C21 H21B 109.1 . .
C22 C21 H21B 109.1 . .
H21A C21 H21B 107.9 . .
O6 C22 C21 107.6(7) . .
O6 C22 H22A 110.2 . .
C21 C22 H22A 110.2 . .
O6 C22 H22B 110.2 . .
C21 C22 H22B 110.2 . .
H22A C22 H22B 108.5 . .
O6 C23 C24 107.8(7) . .
O6 C23 H23A 110.1 . .
C24 C23 H23A 110.1 . .
O6 C23 H23B 110.1 . .
C24 C23 H23B 110.1 . .
H23A C23 H23B 108.5 . .
O1 C24 C23 109.3(7) . .
O1 C24 H24A 109.8 . .
C23 C24 H24A 109.8 . .
O1 C24 H24B 109.8 . .
C23 C24 H24B 109.8 . .
H24A C24 H24B 108.3 . .
N1 C25 C26 124.2(6) . .
N1 C25 H25A 117.9 . .
C26 C25 H25A 117.9 . .
C25 C26 C27 116.6(6) . .
C25 C26 C35 121.0(5) . .
C27 C26 C35 122.4(5) . .
C28 C27 C26 120.0(6) . .
C28 C27 H27A 120.0 . .
C26 C27 H27A 120.0 . .
C27 C28 C29 120.0(6) . .
C27 C28 H28A 120.0 . .
C29 C28 H28A 120.0 . .
N1 C29 C28 121.2(5) . .
N1 C29 C30 116.7(5) . .
C28 C29 C30 122.2(5) . .
N2 C30 C31 121.6(5) . .
N2 C30 C29 116.4(5) . .
C31 C30 C29 121.9(5) . .
C30 C31 C32 119.0(6) . .
C30 C31 H31A 120.5 . .
C32 C31 H31A 120.5 . .
C33 C32 C31 120.2(6) . .
C33 C32 H32A 119.9 . .
C31 C32 H32A 119.9 . .
C32 C33 C34 116.8(5) . .
C32 C33 C36 123.0(5) . .
C34 C33 C36 120.1(5) . .
N2 C34 C33 123.7(6) . .
N2 C34 H34A 118.1 . .
C33 C34 H34A 118.1 . .
C26 C35 P1 112.3(4) . .
C26 C35 H35A 109.2 . .
P1 C35 H35A 109.2 . .
C26 C35 H35B 109.2 . .
P1 C35 H35B 109.2 . .
H35A C35 H35B 107.9 . .
C33 C36 P2 113.4(4) . .
C33 C36 H36A 108.9 . .
P2 C36 H36A 108.9 . .
C33 C36 H36B 108.9 . .
P2 C36 H36B 108.9 . .
H36A C36 H36B 107.7 . .
C42 C37 C38 119.7(6) . .
C42 C37 P1 120.5(5) . .
C38 C37 P1 119.6(5) . .
C39 C38 C37 119.8(7) . .
C39 C38 H38A 120.1 . .
C37 C38 H38A 120.1 . .
C40 C39 C38 120.4(8) . .
C40 C39 H39A 119.8 . .
C38 C39 H39A 119.8 . .
C39 C40 C41 120.7(7) . .
C39 C40 H40A 119.6 . .
C41 C40 H40A 119.6 . .
C42 C41 C40 119.5(8) . .
C42 C41 H41 120.3 . .
C40 C41 H41 120.3 . .
C37 C42 C41 119.8(7) . .
C37 C42 H42A 120.1 . .
C41 C42 H42A 120.1 . .
C48 C43 C44 119.8(8) . .
C48 C43 P1 122.4(7) . .
C44 C43 P1 117.7(6) . .
C45 C44 C43 121.2(10) . .
C45 C44 H44A 119.4 . .
C43 C44 H44A 119.4 . .
C46 C45 C44 119.6(11) . .
C46 C45 H45A 120.2 . .
C44 C45 H45A 120.2 . .
C45 C46 C47 122.2(10) . .
C45 C46 H46A 118.9 . .
C47 C46 H46A 118.9 . .
C46 C47 C48 118.3(10) . .
C46 C47 H47A 120.8 . .
C48 C47 H47A 120.8 . .
C43 C48 C47 118.7(10) . .
C43 C48 H48A 120.7 . .
C47 C48 H48A 120.7 . .
C54 C49 C50 119.9(6) . .
C54 C49 P1 122.3(5) . .
C50 C49 P1 117.3(6) . .
C51 C50 C49 119.5(8) . .
C51 C50 H50A 120.3 . .
C49 C50 H50A 120.3 . .
C52 C51 C50 120.2(8) . .
C52 C51 H51A 119.9 . .
C50 C51 H51A 119.9 . .
C51 C52 C53 121.0(8) . .
C51 C52 H52A 119.5 . .
C53 C52 H52A 119.5 . .
C52 C53 C54 119.8(8) . .
C52 C53 H53A 120.1 . .
C54 C53 H53A 120.1 . .
C53 C54 C49 119.6(7) . .
C53 C54 H54A 120.2 . .
C49 C54 H54A 120.2 . .
C60 C55 C56 120.2(6) . .
C60 C55 P2 121.8(5) . .
C56 C55 P2 117.8(5) . .
C57 C56 C55 119.1(7) . .
C57 C56 H56A 120.5 . .
C55 C56 H56A 120.5 . .
C56 C57 C58 120.4(8) . .
C56 C57 H57A 119.8 . .
C58 C57 H57A 119.8 . .
C59 C58 C57 120.6(7) . .
C59 C58 H58A 119.7 . .
C57 C58 H58A 119.7 . .
C58 C59 C60 120.4(7) . .
C58 C59 H59A 119.8 . .
C60 C59 H59A 119.8 . .
C59 C60 C55 119.3(7) . .
C59 C60 H60A 120.3 . .
C55 C60 H60A 120.3 . .
C66 C61 C62 120.0(6) . .
C66 C61 P2 121.2(5) . .
C62 C61 P2 118.9(5) . .
C61 C62 C63 118.8(7) . .
C61 C62 H62A 120.6 . .
C63 C62 H62A 120.6 . .
C64 C63 C62 119.5(8) . .
C64 C63 H63A 120.2 . .
C62 C63 H63A 120.2 . .
C65 C64 C63 121.0(7) . .
C65 C64 H64A 119.5 . .
C63 C64 H64A 119.5 . .
C64 C65 C66 121.3(9) . .
C64 C65 H65A 119.3 . .
C66 C65 H65A 119.3 . .
C65 C66 C61 119.4(8) . .
C65 C66 H66A 120.3 . .
C61 C66 H66A 120.3 . .
C68 C67 C72 119.9(6) . .
C68 C67 P2 120.3(5) . .
C72 C67 P2 119.3(5) . .
C67 C68 C69 119.0(7) . .
C67 C68 H68A 120.5 . .
C69 C68 H68A 120.5 . .
C70 C69 C68 121.0(7) . .
C70 C69 H69A 119.5 . .
C68 C69 H69A 119.5 . .
C69 C70 C71 120.8(7) . .
C69 C70 H70A 119.6 . .
C71 C70 H70A 119.6 . .
C72 C71 C70 119.7(7) . .
C72 C71 H71A 120.2 . .
C70 C71 H71A 120.2 . .
C71 C72 C67 119.6(7) . .
C71 C72 H72A 120.2 . .
C67 C72 H72A 120.2 . .
N3 C73 C74 179.6(10) . .
C73 C74 H74A 109.5 . .
C73 C74 H74B 109.5 . .
H74A C74 H74B 109.5 . .
C73 C74 H74C 109.5 . .
H74A C74 H74C 109.5 . .
H74B C74 H74C 109.5 . .
F2 P3 F2 180.0(6) . 2
F2 P3 F3 85.9(4) . .
F2 P3 F3 94.1(4) 2 .
F2 P3 F3 94.1(4) . 2
F2 P3 F3 85.9(4) 2 2
F3 P3 F3 179.999(1) . 2
F2 P3 F1 88.1(3) . .
F2 P3 F1 91.9(3) 2 .
F3 P3 F1 92.2(3) . .
F3 P3 F1 87.8(3) 2 .
F2 P3 F1 91.9(3) . 2
F2 P3 F1 88.1(3) 2 2
F3 P3 F1 87.8(3) . 2
F3 P3 F1 92.2(3) 2 2
F1 P3 F1 179.997(1) . 2
F9 P4 F4 82.4(7) . .
F9 P4 F7 177.5(6) . .
F4 P4 F7 99.0(6) . .
F9 P4 F6 89.5(6) . .
F4 P4 F6 90.2(5) . .
F7 P4 F6 92.5(5) . .
F9 P4 F5 95.1(7) . .
F4 P4 F5 177.4(6) . .
F7 P4 F5 83.5(6) . .
F6 P4 F5 90.3(5) . .
F9 P4 F8 91.9(6) . .
F4 P4 F8 93.7(5) . .
F7 P4 F8 86.0(5) . .
F6 P4 F8 176.0(5) . .
F5 P4 F8 85.8(4) . .
F15 P5 F13 160.5(7) . .
F15 P5 F12 100.2(7) . .
F13 P5 F12 94.0(5) . .
F15 P5 F11 92.8(6) . .
F13 P5 F11 99.3(6) . .
F12 P5 F11 94.8(5) . .
F15 P5 F14 80.2(6) . .
F13 P5 F14 84.0(6) . .
F12 P5 F14 172.2(6) . .
F11 P5 F14 93.0(5) . .
F15 P5 F10 81.0(7) . .
F13 P5 F10 86.6(6) . .
F12 P5 F10 86.3(6) . .
F11 P5 F10 173.9(7) . .
F14 P5 F10 86.0(6) . .
F17 P6 F21 87.8(13) . .
F17 P6 F19 88.9(14) . .
F21 P6 F19 174.7(15) . .
F17 P6 F18 96.7(13) . .
F21 P6 F18 88.7(12) . .
F19 P6 F18 95.8(13) . .
F17 P6 F20 93.1(12) . .
F21 P6 F20 89.4(12) . .
F19 P6 F20 86.7(11) . .
F18 P6 F20 169.9(15) . .
F17 P6 F16 175.9(13) . .
F21 P6 F16 89.1(13) . .
F19 P6 F16 94.5(13) . .
F18 P6 F16 80.7(11) . .
F20 P6 F16 89.4(13) . .
F17 P6 F16 128.5(13) . 2_865
F21 P6 F16 143.5(15) . 2_865
F19 P6 F16 39.6(11) . 2_865
F18 P6 F16 90.7(12) . 2_865
F20 P6 F16 84.9(12) . 2_865
F16 P6 F16 54.9(13) . 2_865
F19 F16 P6 166.9(18) 2_865 .
F19 F16 P6 42.0(10) 2_865 2_865
P6 F16 P6 125.1(13) . 2_865
F16 F19 P6 98.3(19) 2_865 .
C75 O7 H7 109.4 . .
O7 C75 H75A 109.5 . .
O7 C75 H75B 109.5 . .
H75A C75 H75B 109.5 . .
O7 C75 H75C 109.4 . .
H75A C75 H75C 109.5 . .
H75B C75 H75C 109.5 . .
H8 O8 H9 107.5 . .

loop_
_geom_bond_atom_site_label_1
_geom_bond_atom_site_label_2
_geom_bond_distance
_geom_bond_site_symmetry_2
Na1 O6 2.366(5) .
Na1 N2 2.381(5) .
Na1 N1 2.420(5) .
Na1 N3 2.428(8) .
Na1 O1 2.473(5) .
Na1 O5 2.631(6) .
P1 C49 1.790(7) .
P1 C43 1.796(7) .
P1 C37 1.797(7) .
P1 C35 1.818(7) .
P2 C67 1.794(6) .
P2 C55 1.794(6) .
P2 C36 1.797(6) .
P2 C61 1.797(6) .
O1 C24 1.421(9) .
O1 C1 1.431(10) .
O2 C8 1.412(9) .
O2 C9 1.421(9) .
O3 C11 1.408(9) .
O3 C10 1.443(9) .
O4 C13 1.404(9) .
O4 C12 1.425(9) .
O5 C21 1.424(10) .
O5 C20 1.425(9) .
O6 C22 1.408(10) .
O6 C23 1.433(10) .
N1 C29 1.346(7) .
N1 C25 1.350(7) .
N2 C34 1.336(7) .
N2 C30 1.342(7) .
N3 C73 1.122(9) .
C1 C2 1.493(12) .
C1 H1A 0.9900 .
C1 H1B 0.9900 .
C2 C3 1.386(12) .
C2 C7 1.396(11) .
C3 C4 1.363(12) .
C3 H3A 0.9500 .
C4 C5 1.389(11) .
C4 H4A 0.9500 .
C5 C6 1.389(10) .
C5 C8 1.492(11) .
C6 C7 1.379(11) .
C6 H6A 0.9500 .
C7 H7A 0.9500 .
C8 H8A 0.9900 .
C8 H8B 0.9900 .
C9 C10 1.489(12) .
C9 H9A 0.9900 .
C9 H9B 0.9900 .
C10 H10A 0.9900 .
C10 H10B 0.9900 .
C11 C12 1.478(11) .
C11 H11A 0.9900 .
C11 H11B 0.9900 .
C12 H12A 0.9900 .
C12 H12B 0.9900 .
C13 C14 1.512(12) .
C13 H13A 0.9900 .
C13 H13B 0.9900 .
C14 C15 1.372(10) .
C14 C19 1.399(12) .
C15 C16 1.387(10) .
C15 H15A 0.9500 .
C16 C17 1.381(10) .
C16 H16A 0.9500 .
C17 C18 1.388(11) .
C17 C20 1.494(11) .
C18 C19 1.377(12) .
C18 H18A 0.9500 .
C19 H19A 0.9500 .
C20 H20A 0.9900 .
C20 H20B 0.9900 .
C21 C22 1.509(13) .
C21 H21A 0.9900 .
C21 H21B 0.9900 .
C22 H22A 0.9900 .
C22 H22B 0.9900 .
C23 C24 1.467(12) .
C23 H23A 0.9900 .
C23 H23B 0.9900 .
C24 H24A 0.9900 .
C24 H24B 0.9900 .
C25 C26 1.380(8) .
C25 H25A 0.9500 .
C26 C27 1.387(9) .
C26 C35 1.516(8) .
C27 C28 1.375(8) .
C27 H27A 0.9500 .
C28 C29 1.377(8) .
C28 H28A 0.9500 .
C29 C30 1.488(8) .
C30 C31 1.383(8) .
C31 C32 1.389(8) .
C31 H31A 0.9500 .
C32 C33 1.381(8) .
C32 H32A 0.9500 .
C33 C34 1.393(8) .
C33 C36 1.516(8) .
C34 H34A 0.9500 .
C35 H35A 0.9900 .
C35 H35B 0.9900 .
C36 H36A 0.9900 .
C36 H36B 0.9900 .
C37 C42 1.386(9) .
C37 C38 1.393(10) .
C38 C39 1.379(11) .
C38 H38A 0.9500 .
C39 C40 1.360(12) .
C39 H39A 0.9500 .
C40 C41 1.389(12) .
C40 H40A 0.9500 .
C41 C42 1.388(10) .
C41 H41 0.9500 .
C42 H42A 0.9500 .
C43 C48 1.358(12) .
C43 C44 1.394(12) .
C44 C45 1.363(12) .
C44 H44A 0.9500 .
C45 C46 1.318(15) .
C45 H45A 0.9500 .
C46 C47 1.395(16) .
C46 H46A 0.9500 .
C47 C48 1.424(13) .
C47 H47A 0.9500 .
C48 H48A 0.9500 .
C49 C54 1.387(10) .
C49 C50 1.392(10) .
C50 C51 1.378(11) .
C50 H50A 0.9500 .
C51 C52 1.364(13) .
C51 H51A 0.9500 .
C52 C53 1.372(12) .
C52 H52A 0.9500 .
C53 C54 1.381(10) .
C53 H53A 0.9500 .
C54 H54A 0.9500 .
C55 C60 1.383(9) .
C55 C56 1.389(9) .
C56 C57 1.365(10) .
C56 H56A 0.9500 .
C57 C58 1.380(12) .
C57 H57A 0.9500 .
C58 C59 1.347(11) .
C58 H58A 0.9500 .
C59 C60 1.378(9) .
C59 H59A 0.9500 .
C60 H60A 0.9500 .
C61 C66 1.382(9) .
C61 C62 1.383(9) .
C62 C63 1.406(10) .
C62 H62A 0.9500 .
C63 C64 1.369(13) .
C63 H63A 0.9500 .
C64 C65 1.330(13) .
C64 H64A 0.9500 .
C65 C66 1.376(10) .
C65 H65A 0.9500 .
C66 H66A 0.9500 .
C67 C68 1.386(9) .
C67 C72 1.406(9) .
C68 C69 1.391(9) .
C68 H68A 0.9500 .
C69 C70 1.353(11) .
C69 H69A 0.9500 .
C70 C71 1.385(11) .
C70 H70A 0.9500 .
C71 C72 1.380(9) .
C71 H71A 0.9500 .
C72 H72A 0.9500 .
C73 C74 1.444(12) .
C74 H74A 0.9800 .
C74 H74B 0.9800 .
C74 H74C 0.9800 .
P3 F2 1.549(6) .
P3 F2 1.549(6) 2
P3 F3 1.556(6) .
P3 F3 1.556(6) 2
P3 F1 1.574(5) .
P3 F1 1.574(5) 2
P4 F9 1.447(9) .
P4 F4 1.487(7) .
P4 F7 1.494(7) .
P4 F6 1.511(7) .
P4 F5 1.518(7) .
P4 F8 1.546(7) .
P5 F15 1.441(10) .
P5 F13 1.470(8) .
P5 F12 1.475(7) .
P5 F11 1.492(7) .
P5 F14 1.544(10) .
P5 F10 1.555(10) .
P6 F17 1.421(14) .
P6 F21 1.448(15) .
P6 F19 1.469(15) .
P6 F18 1.520(14) .
P6 F20 1.528(14) .
P6 F16 1.576(15) .
P6 F16 2.17(3) 2_865
F16 F19 1.40(3) 2_865
F16 P6 2.17(3) 2_865
F19 F16 1.40(3) 2_865
O7 C75 1.224(14) .
O7 H7 0.8400 .
C75 H75A 0.9800 .
C75 H75B 0.9800 .
C75 H75C 0.9800 .
O8 H8 0.6279 .
O8 H9 0.8362 .
